data_4072215
loop_
_publ_author_name
'Rechavi, Dalit'
'Scopelliti, Rosario'
'Severin, Kay'

_publ_section_title
;
 The Enigmatic Nature of RhICl(cyclopentadienone) Complexes: Dimers,
 Trimers, and Tetramers
;
_journal_issue 22
_journal_name_full Organometallics
_journal_page_first 5978
_journal_paper_doi 10.1021/om800671x
_journal_volume 27
_journal_year 2008
_chemical_formula_moiety 'C87 H54 Cl3 O3 Rh3, 2(C H2 Cl2)'
_chemical_formula_sum 'C89 H58 Cl7 O3 Rh3'
_chemical_formula_weight 1732.23
_chemical_name_systematic
; 
 ? 
;
_space_group_IT_number 14
_symmetry_cell_setting monoclinic
_symmetry_space_group_name_Hall '-P 2yn'
_symmetry_space_group_name_H-M 'P 1 21/n 1'
_atom_sites_solution_hydrogens geom
_atom_sites_solution_primary direct
_atom_sites_solution_secondary difmap
_audit_creation_method SHELXL-97
_cell_angle_alpha 90.00
_cell_angle_beta 91.395(5)
_cell_angle_gamma 90.00
_cell_formula_units_Z 4
_cell_length_a 11.6158(6)
_cell_length_b 24.7527(13)
_cell_length_c 24.7806(12)
_cell_measurement_reflns_used 5972
_cell_measurement_temperature 140(2)
_cell_measurement_theta_max 28.3840
_cell_measurement_theta_min 2.8831
_cell_volume 7122.9(6)
_computing_cell_refinement
; 
CrysAlis RED, Oxford Diffraction Ltd., 
Version 1.171.32.24 (release 21-04-2008 CrysAlis171 .NET) 
(compiled Apr 21 2008,18:23:10) 
;
_computing_data_collection
; 
CrysAlis CCD, Oxford Diffraction Ltd., 
Version 1.171.32.24 (release 21-04-2008 CrysAlis171 .NET) 
(compiled Apr 21 2008,18:23:10) 
;
_computing_data_reduction
; 
CrysAlis RED, Oxford Diffraction Ltd., 
Version 1.171.32.24 (release 21-04-2008 CrysAlis171 .NET) 
(compiled Apr 21 2008,18:23:10) 
;
_computing_molecular_graphics 'Bruker SHELXTL'
_computing_publication_material 'Bruker SHELXTL'
_computing_structure_refinement 'SHELXL-97 (Sheldrick, 1997)'
_computing_structure_solution 'SHELXS-97 (Sheldrick, 1990)'
_diffrn_ambient_temperature 140(2)
_diffrn_detector_area_resol_mean 8.2812
_diffrn_measured_fraction_theta_full 0.933
_diffrn_measured_fraction_theta_max 0.933
_diffrn_measurement_device_type 'Oxford Diffraction, KM4/Sapphire CCD'
_diffrn_measurement_method 'phi and omega scans'
_diffrn_radiation_monochromator graphite
_diffrn_radiation_source 'fine-focus sealed tube'
_diffrn_radiation_type MoK\a
_diffrn_radiation_wavelength 0.71073
_diffrn_reflns_av_R_equivalents 0.1794
_diffrn_reflns_av_sigmaI/netI 0.2468
_diffrn_reflns_limit_h_max 12
_diffrn_reflns_limit_h_min -12
_diffrn_reflns_limit_k_max 29
_diffrn_reflns_limit_k_min -29
_diffrn_reflns_limit_l_max 29
_diffrn_reflns_limit_l_min -29
_diffrn_reflns_number 42508
_diffrn_reflns_theta_full 25.03
_diffrn_reflns_theta_max 25.03
_diffrn_reflns_theta_min 2.89
_exptl_absorpt_coefficient_mu 1.004
_exptl_absorpt_correction_T_max 1.00000
_exptl_absorpt_correction_T_min 0.77217
_exptl_absorpt_correction_type multi-scan
_exptl_absorpt_process_details
; 
CrysAlis RED, Oxford Diffraction Ltd., 
Version 1.171.32.24 (release 21-04-2008 CrysAlis171 .NET) 
(compiled Apr 21 2008,18:23:10) 
Empirical absorption correction using spherical harmonics, 
 implemented in SCALE3 ABSPACK scaling algorithm. 
;
_exptl_crystal_colour red
_exptl_crystal_density_diffrn 1.615
_exptl_crystal_density_method 'not measured'
_exptl_crystal_description prismatic
_exptl_crystal_F_000 3480
_exptl_crystal_size_max 0.13
_exptl_crystal_size_mid 0.12
_exptl_crystal_size_min 0.06
_refine_diff_density_max 1.283
_refine_diff_density_min -0.574
_refine_diff_density_rms 0.116
_refine_ls_extinction_method none
_refine_ls_goodness_of_fit_ref 0.818
_refine_ls_hydrogen_treatment riding
_refine_ls_matrix_type full
_refine_ls_number_parameters 919
_refine_ls_number_reflns 11749
_refine_ls_number_restraints 18
_refine_ls_restrained_S_all 0.819
_refine_ls_R_factor_all 0.1664
_refine_ls_R_factor_gt 0.0571
_refine_ls_shift/su_max 0.001
_refine_ls_shift/su_mean 0.000
_refine_ls_structure_factor_coef Fsqd
_refine_ls_weighting_details 'calc w=1/[\s^2^(Fo^2^)+(0.0294P)^2^+0.0000P] where P=(Fo^2^+2Fc^2^)/3'
_refine_ls_weighting_scheme calc
_refine_ls_wR_factor_gt 0.0842
_refine_ls_wR_factor_ref 0.1035
_reflns_number_gt 5086
_reflns_number_total 11749
_reflns_threshold_expression >2sigma(I)
_cod_data_source_file om800671x_si_001.cif
_cod_data_source_block complex_5
_cod_depositor_comments
;
The following automatic conversions were performed:

'_symmetry_cell_setting' value 'Monoclinic' changed to 'monoclinic'
according to /home/saulius/struct/CIF-dictionaries/cif_core.dic
dictionary named 'cif_core.dic' version 2.4.1 from 2010-06-29.

Automatic conversion script
Id: cif_fix_values 1715 2011-07-08 13:25:40Z adriana 
;
_cod_original_sg_symbol_H-M P2(1)/n
_cod_database_code 4072215

loop_
_symmetry_equiv_pos_as_xyz
'x, y, z'
'-x+1/2, y+1/2, -z+1/2'
'-x, -y, -z'
'x-1/2, -y-1/2, z-1/2'

loop_
_atom_site_label
_atom_site_type_symbol
_atom_site_fract_x
_atom_site_fract_y
_atom_site_fract_z
_atom_site_U_iso_or_equiv
_atom_site_adp_type
_atom_site_occupancy
_atom_site_symmetry_multiplicity
_atom_site_calc_flag
_atom_site_refinement_flags
Rh1 Rh -0.02476(6) 0.09620(3) 0.14622(3) 0.02415(19) Uani 1 1 d .
Rh2 Rh 0.23595(6) 0.13850(3) 0.15970(3) 0.02267(19) Uani 1 1 d .
Rh3 Rh 0.20773(6) 0.19309(3) 0.30503(3) 0.0254(2) Uani 1 1 d .
Cl1 Cl 0.09224(18) 0.15251(8) 0.08884(8) 0.0262(6) Uani 1 1 d .
Cl2 Cl 0.15370(18) 0.04782(9) 0.16508(8) 0.0256(6) Uani 1 1 d .
Cl3 Cl 0.08548(18) 0.16577(9) 0.22533(8) 0.0255(6) Uani 1 1 d .
O1 O -0.2435(5) 0.1362(2) 0.2264(2) 0.0335(16) Uani 1 1 d .
O2 O 0.3292(5) 0.2192(2) 0.2488(2) 0.0285(15) Uani 1 1 d .
O3 O 0.2277(5) 0.1573(2) 0.4389(2) 0.0301(16) Uani 1 1 d .
C1 C -0.2081(7) 0.1114(3) 0.1867(4) 0.022(2) Uani 1 1 d .
C2 C -0.1602(7) 0.0558(3) 0.1862(3) 0.020(2) Uani 1 1 d U
C3 C -0.1566(7) 0.0375(3) 0.1309(3) 0.020(2) Uani 1 1 d .
C4 C -0.1721(7) 0.0861(3) 0.0963(3) 0.020(2) Uani 1 1 d .
C5 C -0.1878(7) 0.1311(3) 0.1319(3) 0.021(2) Uani 1 1 d .
C6 C -0.1491(6) -0.0153(3) 0.1071(3) 0.018(2) Uani 1 1 d .
C7 C -0.1551(7) -0.0191(3) 0.0505(3) 0.022(2) Uani 1 1 d .
C8 C -0.1623(7) 0.0285(3) 0.0155(3) 0.022(2) Uani 1 1 d .
C9 C -0.1652(7) 0.0816(3) 0.0385(3) 0.021(2) Uani 1 1 d .
C10 C -0.1433(7) -0.0618(3) 0.1380(3) 0.023(2) Uani 1 1 d .
H10 H -0.1389 -0.0587 0.1762 0.028 Uiso 1 1 calc R
C11 C -0.1437(7) -0.1122(4) 0.1152(4) 0.038(3) Uani 1 1 d .
H11 H -0.1398 -0.1436 0.1373 0.045 Uiso 1 1 calc R
C12 C -0.1500(8) -0.1167(4) 0.0601(4) 0.046(3) Uani 1 1 d .
H12 H -0.1511 -0.1515 0.0439 0.055 Uiso 1 1 calc R
C13 C -0.1546(8) -0.0709(4) 0.0275(4) 0.040(3) Uani 1 1 d .
H13 H -0.1575 -0.0747 -0.0106 0.047 Uiso 1 1 calc R
C14 C -0.1634(8) 0.0242(4) -0.0410(3) 0.034(3) Uani 1 1 d .
H14 H -0.1655 -0.0105 -0.0573 0.041 Uiso 1 1 calc R
C15 C -0.1614(9) 0.0690(4) -0.0729(4) 0.048(3) Uani 1 1 d .
H15 H -0.1618 0.0651 -0.1111 0.058 Uiso 1 1 calc R
C16 C -0.1590(8) 0.1199(4) -0.0503(4) 0.043(3) Uani 1 1 d .
H16 H -0.1573 0.1510 -0.0728 0.051 Uiso 1 1 calc R
C17 C -0.1589(7) 0.1254(3) 0.0040(3) 0.027(2) Uani 1 1 d .
H17 H -0.1544 0.1607 0.0190 0.033 Uiso 1 1 calc R
C18 C -0.1572(8) 0.0208(3) 0.2351(3) 0.021(2) Uani 1 1 d .
C19 C -0.2628(7) 0.0037(3) 0.2555(3) 0.026(2) Uani 1 1 d .
H19 H -0.3326 0.0166 0.2394 0.031 Uiso 1 1 calc R
C20 C -0.2673(9) -0.0319(4) 0.2990(4) 0.040(3) Uani 1 1 d .
H20 H -0.3393 -0.0432 0.3125 0.048 Uiso 1 1 calc R
C21 C -0.1663(10) -0.0503(4) 0.3223(3) 0.041(3) Uani 1 1 d .
H21 H -0.1685 -0.0756 0.3511 0.050 Uiso 1 1 calc R
C22 C -0.0605(9) -0.0323(4) 0.3039(4) 0.047(3) Uani 1 1 d .
H22 H 0.0091 -0.0442 0.3209 0.056 Uiso 1 1 calc R
C23 C -0.0577(8) 0.0025(3) 0.2612(3) 0.027(2) Uani 1 1 d .
H23 H 0.0148 0.0145 0.2490 0.032 Uiso 1 1 calc R
C24 C -0.2131(7) 0.1894(4) 0.1173(3) 0.024(2) Uani 1 1 d .
C25 C -0.2978(7) 0.2041(4) 0.0800(3) 0.033(2) Uani 1 1 d .
H25 H -0.3426 0.1767 0.0626 0.040 Uiso 1 1 calc R
C26 C -0.3188(8) 0.2576(4) 0.0675(4) 0.034(3) Uani 1 1 d .
H26 H -0.3792 0.2665 0.0425 0.041 Uiso 1 1 calc R
C27 C -0.2533(8) 0.2981(4) 0.0906(4) 0.035(3) Uani 1 1 d .
H27 H -0.2651 0.3348 0.0806 0.042 Uiso 1 1 calc R
C28 C -0.1700(8) 0.2841(4) 0.1288(4) 0.036(3) Uani 1 1 d .
H28 H -0.1260 0.3116 0.1464 0.044 Uiso 1 1 calc R
C29 C -0.1497(8) 0.2305(4) 0.1418(4) 0.036(3) Uani 1 1 d .
H29 H -0.0915 0.2217 0.1679 0.043 Uiso 1 1 calc R
C30 C 0.3544(6) 0.1895(4) 0.2086(3) 0.018(2) Uani 1 1 d .
C31 C 0.3833(7) 0.1332(4) 0.2094(3) 0.025(2) Uani 1 1 d .
C32 C 0.4151(7) 0.1178(3) 0.1564(3) 0.020(2) Uani 1 1 d .
C33 C 0.3924(7) 0.1624(3) 0.1212(3) 0.021(2) Uani 1 1 d U
C34 C 0.3458(7) 0.2066(3) 0.1532(3) 0.022(2) Uani 1 1 d .
C35 C 0.4637(7) 0.0676(4) 0.1373(3) 0.025(2) Uani 1 1 d .
C36 C 0.5023(7) 0.0669(4) 0.0824(3) 0.023(2) Uani 1 1 d .
C37 C 0.4810(7) 0.1127(4) 0.0473(3) 0.025(2) Uani 1 1 d .
C38 C 0.4175(7) 0.1575(4) 0.0637(3) 0.023(2) Uani 1 1 d .
C39 C 0.4726(7) 0.0206(3) 0.1679(3) 0.022(2) Uani 1 1 d .
H39 H 0.4403 0.0200 0.2028 0.027 Uiso 1 1 calc R
C40 C 0.5266(7) -0.0248(4) 0.1494(4) 0.036(3) Uani 1 1 d .
H40 H 0.5325 -0.0561 0.1714 0.043 Uiso 1 1 calc R
C41 C 0.5728(7) -0.0245(4) 0.0979(4) 0.036(3) Uani 1 1 d .
H41 H 0.6135 -0.0551 0.0851 0.043 Uiso 1 1 calc R
C42 C 0.5585(7) 0.0204(4) 0.0660(4) 0.029(2) Uani 1 1 d .
H42 H 0.5888 0.0197 0.0308 0.035 Uiso 1 1 calc R
C43 C 0.5173(8) 0.1139(4) -0.0067(3) 0.040(3) Uani 1 1 d .
H43 H 0.5619 0.0845 -0.0194 0.048 Uiso 1 1 calc R
C44 C 0.4912(9) 0.1548(4) -0.0413(3) 0.048(3) Uani 1 1 d .
H44 H 0.5209 0.1543 -0.0766 0.057 Uiso 1 1 calc R
C45 C 0.4228(8) 0.1968(4) -0.0258(3) 0.038(3) Uani 1 1 d .
H45 H 0.3997 0.2240 -0.0509 0.046 Uiso 1 1 calc R
C46 C 0.3883(7) 0.1988(4) 0.0265(3) 0.030(2) Uani 1 1 d .
H46 H 0.3438 0.2287 0.0382 0.037 Uiso 1 1 calc R
C47 C 0.3933(8) 0.1046(3) 0.2629(3) 0.024(2) Uani 1 1 d .
C48 C 0.2965(8) 0.0879(3) 0.2897(3) 0.034(2) Uani 1 1 d .
H48 H 0.2223 0.0922 0.2733 0.040 Uiso 1 1 calc R
C49 C 0.3077(9) 0.0649(4) 0.3402(4) 0.043(3) Uani 1 1 d .
H49 H 0.2405 0.0544 0.3586 0.052 Uiso 1 1 calc R
C50 C 0.4149(9) 0.0569(4) 0.3650(4) 0.045(3) Uani 1 1 d .
H50 H 0.4216 0.0404 0.3995 0.054 Uiso 1 1 calc R
C51 C 0.5108(9) 0.0733(4) 0.3383(4) 0.041(3) Uani 1 1 d .
H51 H 0.5849 0.0684 0.3547 0.049 Uiso 1 1 calc R
C52 C 0.5010(8) 0.0969(4) 0.2875(3) 0.031(2) Uani 1 1 d .
H52 H 0.5683 0.1078 0.2695 0.037 Uiso 1 1 calc R
C53 C 0.3149(9) 0.2621(4) 0.1371(3) 0.030(2) Uani 1 1 d .
C54 C 0.3973(9) 0.2994(4) 0.1247(4) 0.048(3) Uani 1 1 d .
H54 H 0.4757 0.2885 0.1243 0.058 Uiso 1 1 calc R
C55 C 0.3696(12) 0.3526(5) 0.1128(4) 0.059(3) Uani 1 1 d .
H55 H 0.4283 0.3777 0.1041 0.071 Uiso 1 1 calc R
C56 C 0.2589(13) 0.3686(5) 0.1136(4) 0.062(4) Uani 1 1 d .
H56 H 0.2392 0.4048 0.1046 0.074 Uiso 1 1 calc R
C57 C 0.1758(10) 0.3335(4) 0.1272(4) 0.058(3) Uani 1 1 d .
H57 H 0.0979 0.3450 0.1284 0.070 Uiso 1 1 calc R
C58 C 0.2042(9) 0.2808(4) 0.1394(4) 0.040(3) Uani 1 1 d .
H58 H 0.1451 0.2567 0.1497 0.049 Uiso 1 1 calc R
C59 C 0.1992(7) 0.1887(4) 0.4037(3) 0.026(2) Uani 1 1 d .
C60 C 0.0911(8) 0.1937(3) 0.3726(3) 0.025(2) Uani 1 1 d .
C61 C 0.0922(8) 0.2458(4) 0.3439(3) 0.025(2) Uani 1 1 d .
C62 C 0.2089(8) 0.2664(3) 0.3461(3) 0.023(2) Uani 1 1 d .
C63 C 0.2782(7) 0.2292(4) 0.3761(3) 0.027(2) Uani 1 1 d .
C64 C -0.0016(8) 0.2753(4) 0.3168(3) 0.024(2) Uani 1 1 d .
C65 C 0.0273(8) 0.3234(4) 0.2904(3) 0.026(2) Uani 1 1 d .
C66 C 0.1470(8) 0.3450(4) 0.2911(3) 0.032(2) Uani 1 1 d .
C67 C 0.2375(8) 0.3160(3) 0.3179(3) 0.027(2) Uani 1 1 d .
C68 C -0.1128(8) 0.2563(4) 0.3149(3) 0.034(3) Uani 1 1 d .
H68 H -0.1304 0.2227 0.3313 0.041 Uiso 1 1 calc R
C69 C -0.1998(9) 0.2859(4) 0.2890(4) 0.046(3) Uani 1 1 d .
H69 H -0.2772 0.2735 0.2896 0.055 Uiso 1 1 calc R
C70 C -0.1739(9) 0.3330(4) 0.2628(4) 0.045(3) Uani 1 1 d .
H70 H -0.2328 0.3526 0.2440 0.054 Uiso 1 1 calc R
C71 C -0.0648(9) 0.3515(4) 0.2638(3) 0.042(3) Uani 1 1 d .
H71 H -0.0486 0.3845 0.2460 0.051 Uiso 1 1 calc R
C72 C 0.1772(10) 0.3924(4) 0.2634(4) 0.045(3) Uani 1 1 d .
H72 H 0.1179 0.4122 0.2452 0.053 Uiso 1 1 calc R
C73 C 0.2861(10) 0.4113(4) 0.2614(4) 0.051(3) Uani 1 1 d .
H73 H 0.3027 0.4432 0.2418 0.061 Uiso 1 1 calc R
C74 C 0.3748(9) 0.3829(4) 0.2888(3) 0.039(3) Uani 1 1 d .
H74 H 0.4517 0.3958 0.2885 0.047 Uiso 1 1 calc R
C75 C 0.3486(9) 0.3360(4) 0.3159(3) 0.038(3) Uani 1 1 d .
H75 H 0.4090 0.3168 0.3340 0.045 Uiso 1 1 calc R
C76 C -0.0051(7) 0.1581(3) 0.3859(3) 0.025(2) Uani 1 1 d .
C77 C -0.0440(7) 0.1583(3) 0.4384(3) 0.027(2) Uani 1 1 d .
H77 H -0.0079 0.1812 0.4645 0.032 Uiso 1 1 calc R
C78 C -0.1344(7) 0.1257(3) 0.4535(3) 0.025(2) Uani 1 1 d .
H78 H -0.1600 0.1259 0.4896 0.031 Uiso 1 1 calc R
C79 C -0.1868(7) 0.0930(4) 0.4153(3) 0.031(2) Uani 1 1 d .
H79 H -0.2498 0.0709 0.4252 0.038 Uiso 1 1 calc R
C80 C -0.1502(8) 0.0917(4) 0.3638(4) 0.041(3) Uani 1 1 d .
H80 H -0.1856 0.0679 0.3383 0.050 Uiso 1 1 calc R
C81 C -0.0616(7) 0.1250(4) 0.3486(3) 0.033(2) Uani 1 1 d .
H81 H -0.0388 0.1253 0.3120 0.039 Uiso 1 1 calc R
C82 C 0.4032(7) 0.2308(3) 0.3969(4) 0.030(2) Uani 1 1 d U
C83 C 0.4955(8) 0.2176(4) 0.3626(4) 0.038(3) Uani 1 1 d .
H83 H 0.4835 0.2107 0.3252 0.046 Uiso 1 1 calc R
C84 C 0.6012(9) 0.2153(4) 0.3864(4) 0.046(3) Uani 1 1 d .
H84 H 0.6640 0.2049 0.3649 0.056 Uiso 1 1 calc R
C85 C 0.6234(9) 0.2271(4) 0.4396(5) 0.046(3) Uani 1 1 d .
H85 H 0.7001 0.2261 0.4539 0.055 Uiso 1 1 calc R
C86 C 0.5350(9) 0.2402(3) 0.4715(4) 0.035(3) Uani 1 1 d .
H86 H 0.5490 0.2488 0.5085 0.042 Uiso 1 1 calc R
C87 C 0.4240(8) 0.2409(3) 0.4501(3) 0.032(2) Uani 1 1 d .
H87 H 0.3615 0.2486 0.4729 0.038 Uiso 1 1 calc R
Cl4 Cl -0.0946(3) -0.06299(12) 0.46175(10) 0.0652(9) Uani 1 1 d .
Cl5 Cl -0.2097(3) 0.00443(11) 0.53820(11) 0.0719(10) Uani 1 1 d .
C88 C -0.1092(8) -0.0476(4) 0.5308(3) 0.042(3) Uani 1 1 d .
H88A H -0.1349 -0.0801 0.5504 0.050 Uiso 1 1 calc R
H88B H -0.0338 -0.0363 0.5465 0.050 Uiso 1 1 calc R
Cl6 Cl 0.0606(2) 0.41214(14) -0.00661(11) 0.0729(10) Uani 1 1 d .
Cl7 Cl -0.0881(2) 0.42877(11) 0.08301(11) 0.0647(9) Uani 1 1 d .
C89 C -0.0662(9) 0.3951(5) 0.0228(4) 0.074(4) Uani 1 1 d .
H89A H -0.0668 0.3557 0.0297 0.089 Uiso 1 1 calc R
H89B H -0.1308 0.4034 -0.0026 0.089 Uiso 1 1 calc R

loop_
_atom_site_aniso_label
_atom_site_aniso_U_11
_atom_site_aniso_U_22
_atom_site_aniso_U_33
_atom_site_aniso_U_23
_atom_site_aniso_U_13
_atom_site_aniso_U_12
Rh1 0.0244(5) 0.0226(4) 0.0255(4) 0.0032(4) 0.0019(3) -0.0013(4)
Rh2 0.0240(5) 0.0222(4) 0.0220(4) 0.0002(3) 0.0037(3) -0.0005(4)
Rh3 0.0310(5) 0.0237(4) 0.0218(4) -0.0023(4) 0.0042(3) -0.0030(4)
Cl1 0.0303(14) 0.0259(14) 0.0225(12) 0.0002(10) 0.0029(10) -0.0032(11)
Cl2 0.0245(14) 0.0267(14) 0.0258(13) 0.0008(10) 0.0031(10) 0.0025(11)
Cl3 0.0244(14) 0.0289(14) 0.0236(13) -0.0001(10) 0.0067(10) 0.0028(11)
O1 0.045(4) 0.025(4) 0.032(4) -0.003(3) 0.016(3) 0.007(3)
O2 0.035(4) 0.024(4) 0.026(4) -0.003(3) 0.005(3) -0.012(3)
O3 0.034(4) 0.027(4) 0.030(4) 0.008(3) -0.002(3) 0.000(3)
C1 0.017(5) 0.012(5) 0.037(6) -0.001(4) 0.000(5) 0.001(4)
C2 0.015(4) 0.020(4) 0.025(4) 0.004(3) 0.006(3) -0.011(3)
C3 0.016(5) 0.023(6) 0.020(5) -0.013(4) -0.002(4) -0.001(4)
C4 0.010(5) 0.019(6) 0.029(5) -0.005(4) 0.002(4) -0.002(4)
C5 0.016(5) 0.023(6) 0.025(5) 0.009(4) 0.004(4) 0.000(5)
C6 0.005(5) 0.021(6) 0.029(6) 0.006(4) 0.005(4) 0.002(4)
C7 0.021(6) 0.023(6) 0.022(5) -0.004(4) -0.006(4) 0.007(5)
C8 0.023(6) 0.020(6) 0.024(5) -0.009(4) 0.012(4) 0.007(4)
C9 0.011(5) 0.027(6) 0.026(5) 0.005(4) 0.011(4) -0.005(4)
C10 0.019(6) 0.024(6) 0.026(5) -0.004(4) 0.006(4) -0.002(5)
C11 0.039(7) 0.025(6) 0.050(7) 0.002(5) 0.005(5) 0.003(5)
C12 0.050(7) 0.039(7) 0.049(7) -0.006(6) -0.003(6) 0.002(6)
C13 0.061(7) 0.029(6) 0.029(6) -0.005(5) 0.003(5) 0.009(6)
C14 0.054(7) 0.031(6) 0.018(5) -0.002(5) 0.012(5) -0.001(5)
C15 0.070(8) 0.062(8) 0.012(5) -0.009(6) 0.006(5) -0.007(7)
C16 0.055(7) 0.043(7) 0.030(6) 0.003(5) 0.003(5) -0.008(6)
C17 0.026(6) 0.022(6) 0.034(6) -0.008(5) 0.004(5) -0.002(5)
C18 0.031(6) 0.012(5) 0.021(5) -0.006(4) 0.002(5) -0.005(5)
C19 0.009(5) 0.029(6) 0.039(6) -0.003(5) 0.006(4) 0.000(5)
C20 0.052(8) 0.041(7) 0.026(6) 0.008(5) 0.000(5) -0.022(6)
C21 0.074(8) 0.038(7) 0.013(5) 0.009(5) 0.005(6) -0.010(6)
C22 0.056(8) 0.056(8) 0.029(6) 0.014(5) 0.006(6) 0.011(6)
C23 0.029(6) 0.032(6) 0.020(5) -0.004(4) 0.001(5) -0.006(5)
C24 0.022(6) 0.024(6) 0.027(5) 0.003(5) 0.008(4) 0.001(5)
C25 0.025(6) 0.037(7) 0.038(6) 0.000(5) -0.008(5) 0.001(5)
C26 0.021(6) 0.035(7) 0.046(6) 0.004(5) -0.007(5) 0.011(5)
C27 0.042(7) 0.021(6) 0.042(6) 0.008(5) 0.011(5) 0.009(6)
C28 0.041(7) 0.030(7) 0.039(6) -0.012(5) 0.012(5) -0.005(5)
C29 0.034(7) 0.026(6) 0.047(7) 0.003(5) -0.010(5) 0.005(5)
C30 0.007(5) 0.030(6) 0.018(5) 0.000(4) 0.009(4) -0.006(5)
C31 0.010(5) 0.025(6) 0.042(6) 0.000(5) -0.002(4) 0.000(5)
C32 0.017(5) 0.019(5) 0.023(5) -0.002(4) 0.011(4) 0.002(4)
C33 0.012(4) 0.029(4) 0.021(4) -0.005(3) 0.007(3) -0.007(3)
C34 0.014(5) 0.020(6) 0.031(5) 0.004(4) 0.008(4) 0.001(4)
C35 0.014(6) 0.032(6) 0.029(6) -0.003(5) 0.000(4) -0.003(5)
C36 0.017(6) 0.027(6) 0.027(6) -0.011(5) -0.003(4) -0.004(5)
C37 0.012(5) 0.030(6) 0.033(6) -0.018(5) 0.009(4) -0.005(4)
C38 0.023(6) 0.026(6) 0.020(5) 0.002(4) 0.004(4) -0.013(5)
C39 0.015(5) 0.029(6) 0.024(5) 0.000(4) -0.003(4) 0.004(5)
C40 0.036(6) 0.037(7) 0.033(6) -0.002(5) -0.006(5) 0.012(5)
C41 0.028(6) 0.036(7) 0.044(7) -0.017(5) -0.005(5) 0.004(5)
C42 0.025(6) 0.033(7) 0.030(6) -0.003(5) -0.001(5) -0.005(5)
C43 0.059(7) 0.035(7) 0.027(6) -0.012(5) 0.003(5) -0.013(6)
C44 0.091(9) 0.041(8) 0.012(5) -0.008(5) 0.018(6) -0.036(7)
C45 0.061(8) 0.027(6) 0.027(6) -0.006(5) 0.006(5) -0.012(6)
C46 0.029(6) 0.032(6) 0.031(6) -0.008(5) 0.016(5) 0.000(5)
C47 0.026(6) 0.019(6) 0.027(5) 0.003(4) 0.003(5) -0.001(5)
C48 0.036(7) 0.031(6) 0.034(6) 0.011(5) 0.005(5) -0.003(5)
C49 0.045(8) 0.053(8) 0.032(6) 0.014(5) 0.006(6) -0.013(6)
C50 0.052(8) 0.061(8) 0.021(6) 0.008(5) 0.000(6) -0.004(7)
C51 0.034(7) 0.052(7) 0.036(7) 0.009(5) -0.005(5) 0.002(6)
C52 0.029(6) 0.032(6) 0.032(6) 0.006(5) 0.005(5) 0.000(5)
C53 0.034(7) 0.036(7) 0.019(5) 0.007(4) 0.004(5) -0.005(6)
C54 0.043(7) 0.041(8) 0.062(7) 0.001(6) 0.024(6) 0.002(6)
C55 0.091(10) 0.034(8) 0.054(8) 0.004(6) 0.020(7) -0.017(8)
C56 0.110(11) 0.030(8) 0.047(7) 0.003(6) 0.018(8) 0.004(8)
C57 0.055(9) 0.032(7) 0.088(9) 0.011(7) 0.018(7) 0.013(7)
C58 0.031(7) 0.025(6) 0.065(8) 0.012(5) -0.005(5) 0.000(5)
C59 0.021(6) 0.034(6) 0.022(5) -0.014(5) 0.006(4) 0.002(5)
C60 0.046(7) 0.019(5) 0.009(5) -0.003(4) 0.006(4) -0.001(5)
C61 0.026(6) 0.029(6) 0.020(5) -0.002(4) 0.002(4) -0.007(5)
C62 0.037(6) 0.016(5) 0.016(5) -0.003(4) -0.001(4) -0.005(5)
C63 0.027(6) 0.030(6) 0.024(5) -0.008(4) 0.009(5) -0.008(5)
C64 0.025(6) 0.031(6) 0.017(5) -0.002(4) 0.011(4) 0.002(5)
C65 0.029(6) 0.032(6) 0.016(5) 0.004(4) 0.003(4) -0.007(5)
C66 0.043(7) 0.024(6) 0.029(6) -0.002(5) 0.007(5) 0.003(5)
C67 0.044(7) 0.011(5) 0.026(5) 0.000(4) -0.002(5) -0.008(5)
C68 0.019(6) 0.040(7) 0.043(6) 0.010(5) 0.009(5) 0.004(5)
C69 0.036(7) 0.048(8) 0.054(7) 0.011(6) 0.014(6) 0.004(6)
C70 0.041(8) 0.052(8) 0.042(7) 0.002(6) 0.006(6) 0.015(6)
C71 0.071(9) 0.022(6) 0.033(6) 0.009(5) -0.003(6) -0.003(6)
C72 0.063(8) 0.025(7) 0.045(7) 0.001(5) -0.001(6) -0.012(6)
C73 0.078(9) 0.042(7) 0.034(6) 0.003(5) -0.002(6) -0.017(7)
C74 0.041(7) 0.047(7) 0.030(6) 0.004(5) 0.007(5) -0.022(6)
C75 0.049(7) 0.031(7) 0.032(6) -0.008(5) -0.003(5) -0.015(6)
C76 0.020(6) 0.023(6) 0.033(6) -0.008(4) 0.009(5) -0.005(5)
C77 0.036(6) 0.025(6) 0.020(5) -0.009(4) 0.008(5) -0.003(5)
C78 0.027(6) 0.030(6) 0.020(5) 0.006(4) 0.013(4) 0.000(5)
C79 0.028(6) 0.039(6) 0.027(6) 0.002(5) 0.006(5) -0.011(5)
C80 0.036(7) 0.048(7) 0.040(7) -0.016(5) 0.008(5) -0.018(6)
C81 0.034(6) 0.041(7) 0.023(5) -0.005(5) 0.002(5) -0.006(5)
C82 0.016(5) 0.027(5) 0.046(6) 0.001(4) -0.005(5) -0.014(4)
C83 0.028(7) 0.042(7) 0.044(7) 0.008(5) -0.013(6) -0.004(5)
C84 0.041(8) 0.051(8) 0.048(7) 0.006(6) -0.002(6) -0.006(6)
C85 0.038(7) 0.032(7) 0.066(8) 0.000(6) -0.024(6) -0.006(6)
C86 0.064(8) 0.020(6) 0.021(6) -0.006(4) -0.009(6) -0.013(6)
C87 0.045(7) 0.032(6) 0.018(5) -0.009(4) -0.012(5) 0.011(5)
Cl4 0.079(2) 0.069(2) 0.0475(18) -0.0163(15) 0.0048(16) -0.0020(18)
Cl5 0.103(3) 0.048(2) 0.067(2) 0.0174(15) 0.0386(19) 0.0273(19)
C88 0.055(7) 0.031(6) 0.040(6) 0.004(5) 0.012(5) 0.010(6)
Cl6 0.0464(19) 0.115(3) 0.058(2) 0.0112(18) 0.0098(15) -0.0098(19)
Cl7 0.075(2) 0.061(2) 0.059(2) -0.0172(15) 0.0211(17) -0.0020(18)
C89 0.058(8) 0.101(11) 0.064(8) -0.023(7) 0.016(7) -0.030(8)

loop_
_atom_type_symbol
_atom_type_description
_atom_type_scat_dispersion_real
_atom_type_scat_dispersion_imag
_atom_type_scat_source
C C 0.0033 0.0016 'International Tables Vol C Tables 4.2.6.8 and 6.1.1.4'
H H 0.0000 0.0000 'International Tables Vol C Tables 4.2.6.8 and 6.1.1.4'
O O 0.0106 0.0060 'International Tables Vol C Tables 4.2.6.8 and 6.1.1.4'
Cl Cl 0.1484 0.1585 'International Tables Vol C Tables 4.2.6.8 and 6.1.1.4'
Rh Rh -1.1178 0.9187 'International Tables Vol C Tables 4.2.6.8 and 6.1.1.4'

loop_
_geom_angle_atom_site_label_1
_geom_angle_atom_site_label_2
_geom_angle_atom_site_label_3
_geom_angle
C4 Rh1 C5 39.9(3)
C4 Rh1 C2 67.6(3)
C5 Rh1 C2 66.4(3)
C4 Rh1 C3 41.0(3)
C5 Rh1 C3 67.1(3)
C2 Rh1 C3 39.6(3)
C4 Rh1 C1 63.1(3)
C5 Rh1 C1 37.2(3)
C2 Rh1 C1 37.6(3)
C3 Rh1 C1 62.8(3)
C4 Rh1 Cl2 137.1(2)
C5 Rh1 Cl2 174.4(2)
C2 Rh1 Cl2 108.4(2)
C3 Rh1 Cl2 107.7(2)
C1 Rh1 Cl2 139.2(2)
C4 Rh1 Cl1 100.5(2)
C5 Rh1 Cl1 100.4(2)
C2 Rh1 Cl1 166.4(2)
C3 Rh1 Cl1 134.0(2)
C1 Rh1 Cl1 131.9(2)
Cl2 Rh1 Cl1 84.75(7)
C31 Rh2 C34 67.0(3)
C31 Rh2 C32 39.3(3)
C34 Rh2 C32 66.5(3)
C31 Rh2 C33 65.8(3)
C34 Rh2 C33 40.0(3)
C32 Rh2 C33 38.8(3)
C31 Rh2 C30 38.8(3)
C34 Rh2 C30 38.7(3)
C32 Rh2 C30 64.3(3)
C33 Rh2 C30 64.2(3)
C31 Rh2 Cl1 168.2(2)
C34 Rh2 Cl1 103.7(2)
C32 Rh2 Cl1 131.2(2)
C33 Rh2 Cl1 102.4(2)
C30 Rh2 Cl1 136.6(2)
C31 Rh2 Cl2 103.1(2)
C34 Rh2 Cl2 165.9(2)
C32 Rh2 Cl2 99.4(2)
C33 Rh2 Cl2 127.7(2)
C30 Rh2 Cl2 137.2(2)
Cl1 Rh2 Cl2 84.69(7)
C31 Rh2 Cl3 102.0(2)
C34 Rh2 Cl3 105.4(2)
C32 Rh2 Cl3 141.3(2)
C33 Rh2 Cl3 145.2(2)
C30 Rh2 Cl3 85.7(2)
Cl1 Rh2 Cl3 87.29(7)
Cl2 Rh2 Cl3 86.12(7)
C62 Rh3 O2 93.4(3)
C62 Rh3 C61 40.3(3)
O2 Rh3 C61 123.6(3)
C62 Rh3 C63 39.5(3)
O2 Rh3 C63 99.7(3)
C61 Rh3 C63 66.4(3)
C62 Rh3 C60 67.3(3)
O2 Rh3 C60 160.7(3)
C61 Rh3 C60 40.0(3)
C63 Rh3 C60 66.0(3)
C62 Rh3 C59 63.3(3)
O2 Rh3 C59 135.8(3)
C61 Rh3 C59 62.1(3)
C63 Rh3 C59 38.3(3)
C60 Rh3 C59 36.2(3)
C62 Rh3 Cl3 128.3(2)
O2 Rh3 Cl3 86.40(15)
C61 Rh3 Cl3 99.9(2)
C63 Rh3 Cl3 166.2(2)
C60 Rh3 Cl3 104.9(2)
C59 Rh3 Cl3 137.8(2)
Rh2 Cl1 Rh1 83.04(7)
Rh1 Cl2 Rh2 82.51(7)
Rh3 Cl3 Rh2 101.18(8)
C30 O2 Rh3 120.5(5)
O1 C1 C5 129.3(8)
O1 C1 C2 126.7(8)
C5 C1 C2 103.5(7)
O1 C1 Rh1 136.3(6)
C5 C1 Rh1 60.1(4)
C2 C1 Rh1 61.1(4)
C3 C2 C1 108.5(7)
C3 C2 C18 126.1(7)
C1 C2 C18 122.3(7)
C3 C2 Rh1 70.5(4)
C1 C2 Rh1 81.3(5)
C18 C2 Rh1 130.5(6)
C6 C3 C2 132.6(8)
C6 C3 C4 120.4(7)
C2 C3 C4 106.8(7)
C6 C3 Rh1 129.8(6)
C2 C3 Rh1 69.9(4)
C4 C3 Rh1 68.2(4)
C5 C4 C9 133.1(8)
C5 C4 C3 106.7(7)
C9 C4 C3 120.2(7)
C5 C4 Rh1 70.0(5)
C9 C4 Rh1 122.0(5)
C3 C4 Rh1 70.7(4)
C4 C5 C1 109.7(7)
C4 C5 C24 128.2(7)
C1 C5 C24 120.3(7)
C4 C5 Rh1 70.0(5)
C1 C5 Rh1 82.6(5)
C24 C5 Rh1 126.9(6)
C10 C6 C7 119.9(8)
C10 C6 C3 122.2(8)
C7 C6 C3 117.9(7)
C13 C7 C6 117.6(8)
C13 C7 C8 119.9(8)
C6 C7 C8 122.5(7)
C14 C8 C9 117.8(8)
C14 C8 C7 121.8(8)
C9 C8 C7 120.3(7)
C17 C9 C8 118.1(8)
C17 C9 C4 124.0(8)
C8 C9 C4 117.9(7)
C11 C10 C6 122.0(8)
C11 C10 H10 119.0
C6 C10 H10 119.0
C10 C11 C12 119.0(9)
C10 C11 H11 120.5
C12 C11 H11 120.5
C11 C12 C13 120.8(9)
C11 C12 H12 119.6
C13 C12 H12 119.6
C12 C13 C7 120.7(9)
C12 C13 H13 119.6
C7 C13 H13 119.6
C15 C14 C8 121.1(8)
C15 C14 H14 119.4
C8 C14 H14 119.4
C14 C15 C16 120.6(9)
C14 C15 H15 119.7
C16 C15 H15 119.7
C17 C16 C15 119.7(9)
C17 C16 H16 120.2
C15 C16 H16 120.2
C16 C17 C9 122.5(8)
C16 C17 H17 118.7
C9 C17 H17 118.7
C23 C18 C19 117.2(8)
C23 C18 C2 125.0(8)
C19 C18 C2 117.8(8)
C20 C19 C18 121.3(9)
C20 C19 H19 119.4
C18 C19 H19 119.4
C21 C20 C19 119.2(9)
C21 C20 H20 120.4
C19 C20 H20 120.4
C20 C21 C22 120.5(9)
C20 C21 H21 119.7
C22 C21 H21 119.7
C23 C22 C21 119.5(9)
C23 C22 H22 120.2
C21 C22 H22 120.2
C22 C23 C18 122.2(9)
C22 C23 H23 118.9
C18 C23 H23 118.9
C25 C24 C29 117.6(9)
C25 C24 C5 122.7(8)
C29 C24 C5 119.7(8)
C26 C25 C24 121.3(9)
C26 C25 H25 119.3
C24 C25 H25 119.3
C27 C26 C25 120.9(9)
C27 C26 H26 119.6
C25 C26 H26 119.6
C26 C27 C28 118.3(9)
C26 C27 H27 120.9
C28 C27 H27 120.9
C27 C28 C29 120.8(9)
C27 C28 H28 119.6
C29 C28 H28 119.6
C28 C29 C24 121.0(9)
C28 C29 H29 119.5
C24 C29 H29 119.5
O2 C30 C31 127.4(8)
O2 C30 C34 124.2(8)
C31 C30 C34 108.0(7)
O2 C30 Rh2 127.2(5)
C31 C30 Rh2 66.0(5)
C34 C30 Rh2 67.4(4)
C32 C31 C30 108.3(7)
C32 C31 C47 132.1(8)
C30 C31 C47 118.8(7)
C32 C31 Rh2 72.5(5)
C30 C31 Rh2 75.1(5)
C47 C31 Rh2 126.4(6)
C31 C32 C33 107.9(7)
C31 C32 C35 130.0(8)
C33 C32 C35 122.1(7)
C31 C32 Rh2 68.1(4)
C33 C32 Rh2 71.0(5)
C35 C32 Rh2 127.1(6)
C32 C33 C34 108.3(7)
C32 C33 C38 119.4(8)
C34 C33 C38 132.3(8)
C32 C33 Rh2 70.3(5)
C34 C33 Rh2 68.8(4)
C38 C33 Rh2 126.6(5)
C30 C34 C33 106.2(7)
C30 C34 C53 123.0(7)
C33 C34 C53 129.9(7)
C30 C34 Rh2 73.9(5)
C33 C34 Rh2 71.3(4)
C53 C34 Rh2 128.2(6)
C39 C35 C36 119.0(8)
C39 C35 C32 124.2(8)
C36 C35 C32 116.8(8)
C42 C36 C35 116.4(8)
C42 C36 C37 123.2(8)
C35 C36 C37 120.4(8)
C38 C37 C43 115.6(8)
C38 C37 C36 122.0(8)
C43 C37 C36 122.3(8)
C37 C38 C46 120.4(8)
C37 C38 C33 117.8(8)
C46 C38 C33 121.5(8)
C40 C39 C35 122.0(8)
C40 C39 H39 119.0
C35 C39 H39 119.0
C39 C40 C41 119.5(9)
C39 C40 H40 120.3
C41 C40 H40 120.3
C42 C41 C40 119.1(9)
C42 C41 H41 120.5
C40 C41 H41 120.5
C41 C42 C36 123.7(9)
C41 C42 H42 118.1
C36 C42 H42 118.1
C44 C43 C37 123.1(9)
C44 C43 H43 118.5
C37 C43 H43 118.5
C43 C44 C45 120.8(9)
C43 C44 H44 119.6
C45 C44 H44 119.6
C46 C45 C44 118.6(9)
C46 C45 H45 120.7
C44 C45 H45 120.7
C45 C46 C38 121.3(9)
C45 C46 H46 119.3
C38 C46 H46 119.3
C48 C47 C52 118.6(8)
C48 C47 C31 121.2(8)
C52 C47 C31 120.1(8)
C49 C48 C47 120.0(9)
C49 C48 H48 120.0
C47 C48 H48 120.0
C48 C49 C50 121.6(9)
C48 C49 H49 119.2
C50 C49 H49 119.2
C51 C50 C49 118.4(9)
C51 C50 H50 120.8
C49 C50 H50 120.8
C50 C51 C52 120.7(9)
C50 C51 H51 119.6
C52 C51 H51 119.6
C51 C52 C47 120.6(8)
C51 C52 H52 119.7
C47 C52 H52 119.7
C58 C53 C54 116.3(9)
C58 C53 C34 121.8(9)
C54 C53 C34 121.5(9)
C53 C54 C55 121.9(10)
C53 C54 H54 119.1
C55 C54 H54 119.1
C56 C55 C54 119.5(11)
C56 C55 H55 120.3
C54 C55 H55 120.3
C55 C56 C57 120.4(11)
C55 C56 H56 119.8
C57 C56 H56 119.8
C56 C57 C58 119.8(11)
C56 C57 H57 120.1
C58 C57 H57 120.1
C53 C58 C57 122.1(10)
C53 C58 H58 119.0
C57 C58 H58 119.0
O3 C59 C60 130.7(9)
O3 C59 C63 126.0(8)
C60 C59 C63 102.9(8)
O3 C59 Rh3 137.0(6)
C60 C59 Rh3 61.7(4)
C63 C59 Rh3 59.0(4)
C59 C60 C76 118.6(7)
C59 C60 C61 108.2(8)
C76 C60 C61 130.6(8)
C59 C60 Rh3 82.1(5)
C76 C60 Rh3 131.2(6)
C61 C60 Rh3 67.8(4)
C62 C61 C64 121.8(8)
C62 C61 C60 108.1(8)
C64 C61 C60 130.2(8)
C62 C61 Rh3 68.4(5)
C64 C61 Rh3 124.9(6)
C60 C61 Rh3 72.2(5)
C63 C62 C61 107.9(7)
C63 C62 C67 131.8(8)
C61 C62 C67 120.3(8)
C63 C62 Rh3 71.7(5)
C61 C62 Rh3 71.2(5)
C67 C62 Rh3 119.9(5)
C62 C63 C82 132.8(8)
C62 C63 C59 108.7(7)
C82 C63 C59 116.1(8)
C62 C63 Rh3 68.8(5)
C82 C63 Rh3 129.4(6)
C59 C63 Rh3 82.7(5)
C68 C64 C65 120.6(9)
C68 C64 C61 122.3(8)
C65 C64 C61 117.1(8)
C64 C65 C71 116.4(8)
C64 C65 C66 122.2(9)
C71 C65 C66 121.4(8)
C72 C66 C67 117.3(9)
C72 C66 C65 122.5(9)
C67 C66 C65 120.1(8)
C75 C67 C66 118.7(8)
C75 C67 C62 122.9(9)
C66 C67 C62 118.4(8)
C64 C68 C69 120.5(9)
C64 C68 H68 119.7
C69 C68 H68 119.7
C70 C69 C68 120.0(10)
C70 C69 H69 120.0
C68 C69 H69 120.0
C71 C70 C69 119.8(10)
C71 C70 H70 120.1
C69 C70 H70 120.1
C70 C71 C65 122.6(9)
C70 C71 H71 118.7
C65 C71 H71 118.7
C73 C72 C66 123.4(10)
C73 C72 H72 118.3
C66 C72 H72 118.3
C72 C73 C74 119.0(10)
C72 C73 H73 120.5
C74 C73 H73 120.5
C75 C74 C73 119.2(9)
C75 C74 H74 120.4
C73 C74 H74 120.4
C74 C75 C67 122.4(10)
C74 C75 H75 118.8
C67 C75 H75 118.8
C81 C76 C77 117.9(8)
C81 C76 C60 123.7(8)
C77 C76 C60 118.4(8)
C78 C77 C76 121.2(8)
C78 C77 H77 119.4
C76 C77 H77 119.4
C79 C78 C77 118.9(8)
C79 C78 H78 120.5
C77 C78 H78 120.5
C80 C79 C78 121.2(9)
C80 C79 H79 119.4
C78 C79 H79 119.4
C79 C80 C81 119.9(9)
C79 C80 H80 120.1
C81 C80 H80 120.1
C80 C81 C76 120.9(8)
C80 C81 H81 119.6
C76 C81 H81 119.6
C87 C82 C83 120.2(8)
C87 C82 C63 118.5(8)
C83 C82 C63 121.1(8)
C84 C83 C82 116.0(9)
C84 C83 H83 122.0
C82 C83 H83 122.0
C83 C84 C85 124.1(10)
C83 C84 H84 117.9
C85 C84 H84 117.9
C86 C85 C84 119.1(9)
C86 C85 H85 120.4
C84 C85 H85 120.4
C85 C86 C87 119.6(9)
C85 C86 H86 120.2
C87 C86 H86 120.2
C82 C87 C86 120.8(9)
C82 C87 H87 119.6
C86 C87 H87 119.6
Cl5 C88 Cl4 109.9(5)
Cl5 C88 H88A 109.7
Cl4 C88 H88A 109.7
Cl5 C88 H88B 109.7
Cl4 C88 H88B 109.7
H88A C88 H88B 108.2
Cl6 C89 Cl7 113.2(6)
Cl6 C89 H89A 108.9
Cl7 C89 H89A 108.9
Cl6 C89 H89B 108.9
Cl7 C89 H89B 108.9
H89A C89 H89B 107.7

loop_
_geom_bond_atom_site_label_1
_geom_bond_atom_site_label_2
_geom_bond_distance
Rh1 C4 2.103(8)
Rh1 C5 2.103(8)
Rh1 C2 2.130(7)
Rh1 C3 2.138(8)
Rh1 C1 2.405(9)
Rh1 Cl2 2.429(2)
Rh1 Cl1 2.430(2)
Rh2 C31 2.088(8)
Rh2 C34 2.123(8)
Rh2 C32 2.147(8)
Rh2 C33 2.156(8)
Rh2 C30 2.209(8)
Rh2 Cl1 2.418(2)
Rh2 Cl2 2.444(2)
Rh2 Cl3 2.509(2)
Rh3 C62 2.082(8)
Rh3 O2 2.109(5)
Rh3 C61 2.119(9)
Rh3 C63 2.120(8)
Rh3 C60 2.179(8)
Rh3 C59 2.453(8)
Rh3 Cl3 2.498(2)
O1 C1 1.240(8)
O2 C30 1.277(8)
O3 C59 1.208(9)
C1 C5 1.467(10)
C1 C2 1.485(10)
C2 C3 1.444(10)
C2 C18 1.487(10)
C3 C6 1.438(10)
C3 C4 1.487(11)
C4 C5 1.437(10)
C4 C9 1.439(10)
C5 C24 1.515(11)
C6 C10 1.384(10)
C6 C7 1.407(10)
C7 C13 1.403(11)
C7 C8 1.463(11)
C8 C14 1.405(10)
C8 C9 1.432(10)
C9 C17 1.385(10)
C10 C11 1.369(10)
C10 H10 0.9500
C11 C12 1.372(11)
C11 H11 0.9500
C12 C13 1.392(11)
C12 H12 0.9500
C13 H13 0.9500
C14 C15 1.362(11)
C14 H14 0.9500
C15 C16 1.380(12)
C15 H15 0.9500
C16 C17 1.353(10)
C16 H16 0.9500
C17 H17 0.9500
C18 C23 1.387(10)
C18 C19 1.405(10)
C19 C20 1.393(11)
C19 H19 0.9500
C20 C21 1.372(12)
C20 H20 0.9500
C21 C22 1.394(12)
C21 H21 0.9500
C22 C23 1.365(11)
C22 H22 0.9500
C23 H23 0.9500
C24 C25 1.383(10)
C24 C29 1.385(11)
C25 C26 1.380(11)
C25 H25 0.9500
C26 C27 1.376(11)
C26 H26 0.9500
C27 C28 1.381(11)
C27 H27 0.9500
C28 C29 1.385(11)
C28 H28 0.9500
C29 H29 0.9500
C30 C31 1.433(11)
C30 C34 1.439(10)
C31 C32 1.427(10)
C31 C47 1.503(11)
C32 C33 1.428(10)
C32 C35 1.448(10)
C33 C34 1.462(10)
C33 C38 1.467(10)
C34 C53 1.472(11)
C35 C39 1.392(10)
C35 C36 1.442(10)
C36 C42 1.389(11)
C36 C37 1.447(11)
C37 C38 1.397(10)
C37 C43 1.412(11)
C38 C46 1.412(11)
C39 C40 1.371(11)
C39 H39 0.9500
C40 C41 1.396(11)
C40 H40 0.9500
C41 C42 1.372(11)
C41 H41 0.9500
C42 H42 0.9500
C43 C44 1.356(12)
C43 H43 0.9500
C44 C45 1.369(12)
C44 H44 0.9500
C45 C46 1.367(10)
C45 H45 0.9500
C46 H46 0.9500
C47 C48 1.383(10)
C47 C52 1.393(10)
C48 C49 1.378(11)
C48 H48 0.9500
C49 C50 1.389(12)
C49 H49 0.9500
C50 C51 1.371(11)
C50 H50 0.9500
C51 C52 1.389(11)
C51 H51 0.9500
C52 H52 0.9500
C53 C58 1.370(11)
C53 C54 1.371(11)
C54 C55 1.387(13)
C54 H54 0.9500
C55 C56 1.346(13)
C55 H55 0.9500
C56 C57 1.348(13)
C56 H56 0.9500
C57 C58 1.376(12)
C57 H57 0.9500
C58 H58 0.9500
C59 C60 1.463(11)
C59 C63 1.531(11)
C60 C76 1.469(11)
C60 C61 1.471(11)
C61 C62 1.449(11)
C61 C64 1.462(11)
C62 C63 1.421(11)
C62 C67 1.454(10)
C63 C82 1.530(11)
C64 C68 1.375(11)
C64 C65 1.403(11)
C65 C71 1.424(11)
C65 C66 1.490(11)
C66 C72 1.408(11)
C66 C67 1.425(11)
C67 C75 1.385(11)
C68 C69 1.391(11)
C68 H68 0.9500
C69 C70 1.372(12)
C69 H69 0.9500
C70 C71 1.347(12)
C70 H70 0.9500
C71 H71 0.9500
C72 C73 1.351(12)
C72 H72 0.9500
C73 C74 1.408(12)
C73 H73 0.9500
C74 C75 1.378(11)
C74 H74 0.9500
C75 H75 0.9500
C76 C81 1.388(10)
C76 C77 1.388(10)
C77 C78 1.381(10)
C77 H77 0.9500
C78 C79 1.377(10)
C78 H78 0.9500
C79 C80 1.353(10)
C79 H79 0.9500
C80 C81 1.379(11)
C80 H80 0.9500
C81 H81 0.9500
C82 C87 1.359(11)
C82 C83 1.423(11)
C83 C84 1.350(11)
C83 H83 0.9500
C84 C85 1.369(12)
C84 H84 0.9500
C85 C86 1.351(11)
C85 H85 0.9500
C86 C87 1.382(11)
C86 H86 0.9500
C87 H87 0.9500
Cl4 C88 1.765(8)
Cl5 C88 1.751(8)
C88 H88A 0.9900
C88 H88B 0.9900
Cl6 C89 1.713(10)
Cl7 C89 1.732(10)
C89 H89A 0.9900
C89 H89B 0.9900

loop_
_geom_torsion_atom_site_label_1
_geom_torsion_atom_site_label_2
_geom_torsion_atom_site_label_3
_geom_torsion_atom_site_label_4
_geom_torsion
C31 Rh2 Cl1 Rh1 168.0(12)
C34 Rh2 Cl1 Rh1 -155.0(2)
C32 Rh2 Cl1 Rh1 134.3(3)
C33 Rh2 Cl1 Rh1 163.9(2)
C30 Rh2 Cl1 Rh1 -130.7(3)
Cl2 Rh2 Cl1 Rh1 36.48(6)
Cl3 Rh2 Cl1 Rh1 -49.87(7)
C4 Rh1 Cl1 Rh2 -173.8(2)
C5 Rh1 Cl1 Rh2 145.6(2)
C2 Rh1 Cl1 Rh2 158.2(9)
C3 Rh1 Cl1 Rh2 -146.3(3)
C1 Rh1 Cl1 Rh2 123.0(3)
Cl2 Rh1 Cl1 Rh2 -36.74(7)
C4 Rh1 Cl2 Rh2 136.2(3)
C2 Rh1 Cl2 Rh2 -147.3(2)
C3 Rh1 Cl2 Rh2 171.0(2)
C1 Rh1 Cl2 Rh2 -120.5(3)
Cl1 Rh1 Cl2 Rh2 36.33(6)
C31 Rh2 Cl2 Rh1 152.5(2)
C34 Rh2 Cl2 Rh1 -163.8(9)
C32 Rh2 Cl2 Rh1 -167.5(2)
C33 Rh2 Cl2 Rh1 -138.1(3)
C30 Rh2 Cl2 Rh1 130.5(3)
Cl1 Rh2 Cl2 Rh1 -36.54(6)
Cl3 Rh2 Cl2 Rh1 51.09(6)
C62 Rh3 Cl3 Rh2 124.4(3)
O2 Rh3 Cl3 Rh2 32.95(16)
C61 Rh3 Cl3 Rh2 156.4(2)
C63 Rh3 Cl3 Rh2 149.8(10)
C60 Rh3 Cl3 Rh2 -162.9(2)
C59 Rh3 Cl3 Rh2 -144.5(3)
C31 Rh2 Cl3 Rh3 13.8(3)
C34 Rh2 Cl3 Rh3 -55.4(2)
C32 Rh2 Cl3 Rh3 16.1(4)
C33 Rh2 Cl3 Rh3 -50.9(4)
C30 Rh2 Cl3 Rh3 -21.7(2)
Cl1 Rh2 Cl3 Rh3 -158.82(8)
Cl2 Rh2 Cl3 Rh3 116.33(8)
C62 Rh3 O2 C30 -173.7(6)
C61 Rh3 O2 C30 -145.0(6)
C63 Rh3 O2 C30 147.1(6)
C60 Rh3 O2 C30 -172.4(8)
C59 Rh3 O2 C30 132.1(6)
Cl3 Rh3 O2 C30 -45.4(6)
C4 Rh1 C1 O1 -158.2(10)
C5 Rh1 C1 O1 -117.2(11)
C2 Rh1 C1 O1 114.3(11)
C3 Rh1 C1 O1 155.4(10)
Cl2 Rh1 C1 O1 69.7(9)
Cl1 Rh1 C1 O1 -78.6(9)
C4 Rh1 C1 C5 -41.1(5)
C2 Rh1 C1 C5 -128.6(7)
C3 Rh1 C1 C5 -87.4(5)
Cl2 Rh1 C1 C5 -173.2(4)
Cl1 Rh1 C1 C5 38.6(6)
C4 Rh1 C1 C2 87.5(5)
C5 Rh1 C1 C2 128.6(7)
C3 Rh1 C1 C2 41.2(5)
Cl2 Rh1 C1 C2 -44.6(6)
Cl1 Rh1 C1 C2 167.2(4)
O1 C1 C2 C3 165.8(8)
C5 C1 C2 C3 -21.8(8)
Rh1 C1 C2 C3 -66.0(5)
O1 C1 C2 C18 4.6(13)
C5 C1 C2 C18 177.1(7)
Rh1 C1 C2 C18 132.9(8)
O1 C1 C2 Rh1 -128.2(8)
C5 C1 C2 Rh1 44.2(5)
C4 Rh1 C2 C3 38.6(5)
C5 Rh1 C2 C3 82.2(5)
C1 Rh1 C2 C3 113.2(7)
Cl2 Rh1 C2 C3 -95.7(4)
Cl1 Rh1 C2 C3 68.6(11)
C4 Rh1 C2 C1 -74.6(5)
C5 Rh1 C2 C1 -31.1(4)
C3 Rh1 C2 C1 -113.2(7)
Cl2 Rh1 C2 C1 151.1(4)
Cl1 Rh1 C2 C1 -44.7(12)
C4 Rh1 C2 C18 159.9(8)
C5 Rh1 C2 C18 -156.5(8)
C3 Rh1 C2 C18 121.3(10)
C1 Rh1 C2 C18 -125.5(9)
Cl2 Rh1 C2 C18 25.6(8)
Cl1 Rh1 C2 C18 -170.1(6)
C1 C2 C3 C6 -160.5(8)
C18 C2 C3 C6 -0.3(14)
Rh1 C2 C3 C6 126.1(9)
C1 C2 C3 C4 14.9(9)
C18 C2 C3 C4 175.1(8)
Rh1 C2 C3 C4 -58.5(5)
C1 C2 C3 Rh1 73.3(5)
C18 C2 C3 Rh1 -126.4(8)
C4 Rh1 C3 C6 112.1(9)
C5 Rh1 C3 C6 150.6(8)
C2 Rh1 C3 C6 -129.3(10)
C1 Rh1 C3 C6 -168.4(9)
Cl2 Rh1 C3 C6 -31.6(8)
Cl1 Rh1 C3 C6 68.4(9)
C4 Rh1 C3 C2 -118.6(7)
C5 Rh1 C3 C2 -80.1(5)
C1 Rh1 C3 C2 -39.1(4)
Cl2 Rh1 C3 C2 97.7(4)
Cl1 Rh1 C3 C2 -162.3(4)
C5 Rh1 C3 C4 38.5(4)
C2 Rh1 C3 C4 118.6(7)
C1 Rh1 C3 C4 79.5(5)
Cl2 Rh1 C3 C4 -143.7(4)
Cl1 Rh1 C3 C4 -43.7(5)
C6 C3 C4 C5 174.4(7)
C2 C3 C4 C5 -1.7(9)
Rh1 C3 C4 C5 -61.2(5)
C6 C3 C4 C9 -7.9(11)
C2 C3 C4 C9 176.0(7)
Rh1 C3 C4 C9 116.5(7)
C6 C3 C4 Rh1 -124.4(7)
C2 C3 C4 Rh1 59.5(5)
C2 Rh1 C4 C5 79.5(5)
C3 Rh1 C4 C5 116.7(6)
C1 Rh1 C4 C5 38.2(4)
Cl2 Rh1 C4 C5 172.7(3)
Cl1 Rh1 C4 C5 -93.6(4)
C5 Rh1 C4 C9 129.0(9)
C2 Rh1 C4 C9 -151.5(8)
C3 Rh1 C4 C9 -114.2(9)
C1 Rh1 C4 C9 167.3(8)
Cl2 Rh1 C4 C9 -58.3(8)
Cl1 Rh1 C4 C9 35.4(7)
C5 Rh1 C4 C3 -116.7(6)
C2 Rh1 C4 C3 -37.2(4)
C1 Rh1 C4 C3 -78.5(5)
Cl2 Rh1 C4 C3 56.0(5)
Cl1 Rh1 C4 C3 149.6(4)
C9 C4 C5 C1 170.3(8)
C3 C4 C5 C1 -12.4(9)
Rh1 C4 C5 C1 -74.0(6)
C9 C4 C5 C24 6.1(15)
C3 C4 C5 C24 -176.6(8)
Rh1 C4 C5 C24 121.7(8)
C9 C4 C5 Rh1 -115.6(9)
C3 C4 C5 Rh1 61.7(5)
O1 C1 C5 C4 -166.9(8)
C2 C1 C5 C4 20.9(9)
Rh1 C1 C5 C4 65.7(5)
O1 C1 C5 C24 -1.2(13)
C2 C1 C5 C24 -173.4(7)
Rh1 C1 C5 C24 -128.7(8)
O1 C1 C5 Rh1 127.4(9)
C2 C1 C5 Rh1 -44.7(5)
C2 Rh1 C5 C4 -82.7(5)
C3 Rh1 C5 C4 -39.5(5)
C1 Rh1 C5 C4 -114.1(7)
Cl1 Rh1 C5 C4 94.0(4)
C4 Rh1 C5 C1 114.1(7)
C2 Rh1 C5 C1 31.4(4)
C3 Rh1 C5 C1 74.6(5)
Cl1 Rh1 C5 C1 -151.8(4)
C4 Rh1 C5 C24 -123.3(9)
C2 Rh1 C5 C24 153.9(8)
C3 Rh1 C5 C24 -162.8(8)
C1 Rh1 C5 C24 122.6(9)
Cl1 Rh1 C5 C24 -29.3(7)
C2 C3 C6 C10 -0.2(14)
C4 C3 C6 C10 -175.1(7)
Rh1 C3 C6 C10 99.0(9)
C2 C3 C6 C7 175.9(8)
C4 C3 C6 C7 1.0(11)
Rh1 C3 C6 C7 -84.9(9)
C10 C6 C7 C13 -0.1(12)
C3 C6 C7 C13 -176.3(8)
C10 C6 C7 C8 179.5(8)
C3 C6 C7 C8 3.3(12)
C13 C7 C8 C14 -3.1(13)
C6 C7 C8 C14 177.3(8)
C13 C7 C8 C9 178.7(8)
C6 C7 C8 C9 -0.9(12)
C14 C8 C9 C17 -5.4(12)
C7 C8 C9 C17 172.8(7)
C14 C8 C9 C4 175.8(7)
C7 C8 C9 C4 -6.0(12)
C5 C4 C9 C17 8.4(14)
C3 C4 C9 C17 -168.5(8)
Rh1 C4 C9 C17 -83.5(10)
C5 C4 C9 C8 -172.9(8)
C3 C4 C9 C8 10.2(11)
Rh1 C4 C9 C8 95.2(8)
C7 C6 C10 C11 -0.3(13)
C3 C6 C10 C11 175.6(8)
C6 C10 C11 C12 0.1(14)
C10 C11 C12 C13 0.6(14)
C11 C12 C13 C7 -1.1(15)
C6 C7 C13 C12 0.8(14)
C8 C7 C13 C12 -178.8(8)
C9 C8 C14 C15 3.2(13)
C7 C8 C14 C15 -175.0(9)
C8 C14 C15 C16 -0.4(16)
C14 C15 C16 C17 -0.2(16)
C15 C16 C17 C9 -2.2(14)
C8 C9 C17 C16 5.1(13)
C4 C9 C17 C16 -176.2(8)
C3 C2 C18 C23 86.5(11)
C1 C2 C18 C23 -115.8(9)
Rh1 C2 C18 C23 -8.1(12)
C3 C2 C18 C19 -91.5(10)
C1 C2 C18 C19 66.2(10)
Rh1 C2 C18 C19 173.9(6)
C23 C18 C19 C20 -2.3(12)
C2 C18 C19 C20 175.9(8)
C18 C19 C20 C21 0.1(13)
C19 C20 C21 C22 2.3(14)
C20 C21 C22 C23 -2.3(15)
C21 C22 C23 C18 0.0(14)
C19 C18 C23 C22 2.3(12)
C2 C18 C23 C22 -175.7(8)
C4 C5 C24 C25 47.8(12)
C1 C5 C24 C25 -114.9(9)
Rh1 C5 C24 C25 140.5(7)
C4 C5 C24 C29 -132.1(9)
C1 C5 C24 C29 65.1(11)
Rh1 C5 C24 C29 -39.5(11)
C29 C24 C25 C26 0.0(13)
C5 C24 C25 C26 -180.0(8)
C24 C25 C26 C27 2.1(14)
C25 C26 C27 C28 -3.3(13)
C26 C27 C28 C29 2.6(13)
C27 C28 C29 C24 -0.6(14)
C25 C24 C29 C28 -0.7(13)
C5 C24 C29 C28 179.3(8)
Rh3 O2 C30 C31 -48.2(10)
Rh3 O2 C30 C34 124.5(7)
Rh3 O2 C30 Rh2 38.3(9)
C31 Rh2 C30 O2 -119.8(9)
C34 Rh2 C30 O2 116.7(10)
C32 Rh2 C30 O2 -159.4(8)
C33 Rh2 C30 O2 157.4(9)
Cl1 Rh2 C30 O2 76.8(8)
Cl2 Rh2 C30 O2 -84.1(8)
Cl3 Rh2 C30 O2 -4.6(7)
C34 Rh2 C30 C31 -123.5(7)
C32 Rh2 C30 C31 -39.6(5)
C33 Rh2 C30 C31 -82.8(5)
Cl1 Rh2 C30 C31 -163.3(4)
Cl2 Rh2 C30 C31 35.7(6)
Cl3 Rh2 C30 C31 115.2(5)
C31 Rh2 C30 C34 123.5(7)
C32 Rh2 C30 C34 83.9(5)
C33 Rh2 C30 C34 40.7(4)
Cl1 Rh2 C30 C34 -39.8(6)
Cl2 Rh2 C30 C34 159.2(4)
Cl3 Rh2 C30 C34 -121.3(4)
O2 C30 C31 C32 -174.9(7)
C34 C30 C31 C32 11.4(9)
Rh2 C30 C31 C32 65.5(6)
O2 C30 C31 C47 -4.1(12)
C34 C30 C31 C47 -177.8(7)
Rh2 C30 C31 C47 -123.7(7)
O2 C30 C31 Rh2 119.6(8)
C34 C30 C31 Rh2 -54.1(5)
C34 Rh2 C31 C32 -80.5(5)
C33 Rh2 C31 C32 -36.8(5)
C30 Rh2 C31 C32 -115.1(7)
Cl1 Rh2 C31 C32 -41.1(15)
Cl2 Rh2 C31 C32 88.9(5)
Cl3 Rh2 C31 C32 177.7(4)
C34 Rh2 C31 C30 34.6(4)
C32 Rh2 C31 C30 115.1(7)
C33 Rh2 C31 C30 78.3(5)
Cl1 Rh2 C31 C30 74.0(13)
Cl2 Rh2 C31 C30 -156.0(4)
Cl3 Rh2 C31 C30 -67.2(4)
C34 Rh2 C31 C47 149.6(8)
C32 Rh2 C31 C47 -129.8(10)
C33 Rh2 C31 C47 -166.6(8)
C30 Rh2 C31 C47 115.1(9)
Cl1 Rh2 C31 C47 -171.0(7)
Cl2 Rh2 C31 C47 -40.9(8)
Cl3 Rh2 C31 C47 47.8(8)
C30 C31 C32 C33 -7.1(9)
C47 C31 C32 C33 -176.2(8)
Rh2 C31 C32 C33 60.1(6)
C30 C31 C32 C35 172.0(8)
C47 C31 C32 C35 2.9(15)
Rh2 C31 C32 C35 -120.8(9)
C30 C31 C32 Rh2 -67.2(6)
C47 C31 C32 Rh2 123.7(9)
C34 Rh2 C32 C31 81.8(5)
C33 Rh2 C32 C31 119.2(7)
C30 Rh2 C32 C31 39.1(5)
Cl1 Rh2 C32 C31 169.7(4)
Cl2 Rh2 C32 C31 -99.2(5)
Cl3 Rh2 C32 C31 -3.6(7)
C31 Rh2 C32 C33 -119.2(7)
C34 Rh2 C32 C33 -37.4(4)
C30 Rh2 C32 C33 -80.2(5)
Cl1 Rh2 C32 C33 50.4(5)
Cl2 Rh2 C32 C33 141.6(4)
Cl3 Rh2 C32 C33 -122.9(4)
C31 Rh2 C32 C35 124.4(9)
C34 Rh2 C32 C35 -153.8(8)
C33 Rh2 C32 C35 -116.4(9)
C30 Rh2 C32 C35 163.4(8)
Cl1 Rh2 C32 C35 -66.0(8)
Cl2 Rh2 C32 C35 25.2(7)
Cl3 Rh2 C32 C35 120.7(7)
C31 C32 C33 C34 0.2(9)
C35 C32 C33 C34 -179.0(7)
Rh2 C32 C33 C34 58.5(5)
C31 C32 C33 C38 180.0(7)
C35 C32 C33 C38 0.8(12)
Rh2 C32 C33 C38 -121.7(7)
C31 C32 C33 Rh2 -58.3(6)
C35 C32 C33 Rh2 122.5(8)
C31 Rh2 C33 C32 37.3(5)
C34 Rh2 C33 C32 119.7(7)
C30 Rh2 C33 C32 80.3(5)
Cl1 Rh2 C33 C32 -143.6(4)
Cl2 Rh2 C33 C32 -50.8(5)
Cl3 Rh2 C33 C32 113.1(5)
C31 Rh2 C33 C34 -82.4(5)
C32 Rh2 C33 C34 -119.7(7)
C30 Rh2 C33 C34 -39.4(4)
Cl1 Rh2 C33 C34 96.7(4)
Cl2 Rh2 C33 C34 -170.5(4)
Cl3 Rh2 C33 C34 -6.6(7)
C31 Rh2 C33 C38 149.9(9)
C34 Rh2 C33 C38 -127.7(10)
C32 Rh2 C33 C38 112.5(10)
C30 Rh2 C33 C38 -167.1(9)
Cl1 Rh2 C33 C38 -31.0(8)
Cl2 Rh2 C33 C38 61.8(8)
Cl3 Rh2 C33 C38 -134.4(6)
O2 C30 C34 C33 175.0(7)
C31 C30 C34 C33 -11.1(9)
Rh2 C30 C34 C33 -64.3(5)
O2 C30 C34 C53 4.7(13)
C31 C30 C34 C53 178.7(8)
Rh2 C30 C34 C53 125.4(8)
O2 C30 C34 Rh2 -120.6(7)
C31 C30 C34 Rh2 53.3(5)
C32 C33 C34 C30 6.7(9)
C38 C33 C34 C30 -173.0(8)
Rh2 C33 C34 C30 66.1(5)
C32 C33 C34 C53 176.1(9)
C38 C33 C34 C53 -3.7(15)
Rh2 C33 C34 C53 -124.5(9)
C32 C33 C34 Rh2 -59.4(6)
C38 C33 C34 Rh2 120.8(9)
C31 Rh2 C34 C30 -34.6(4)
C32 Rh2 C34 C30 -77.6(5)
C33 Rh2 C34 C30 -113.9(7)
Cl1 Rh2 C34 C30 153.1(4)
Cl2 Rh2 C34 C30 -81.6(10)
Cl3 Rh2 C34 C30 62.1(5)
C31 Rh2 C34 C33 79.3(5)
C32 Rh2 C34 C33 36.3(4)
C30 Rh2 C34 C33 113.9(7)
Cl1 Rh2 C34 C33 -93.0(4)
Cl2 Rh2 C34 C33 32.3(12)
Cl3 Rh2 C34 C33 176.1(4)
C31 Rh2 C34 C53 -154.2(8)
C32 Rh2 C34 C53 162.9(8)
C33 Rh2 C34 C53 126.5(9)
C30 Rh2 C34 C53 -119.5(9)
Cl1 Rh2 C34 C53 33.5(7)
Cl2 Rh2 C34 C53 158.9(6)
Cl3 Rh2 C34 C53 -57.4(7)
C31 C32 C35 C39 10.3(14)
C33 C32 C35 C39 -170.7(8)
Rh2 C32 C35 C39 -81.1(10)
C31 C32 C35 C36 -171.3(8)
C33 C32 C35 C36 7.7(12)
Rh2 C32 C35 C36 97.3(8)
C39 C35 C36 C42 -7.3(12)
C32 C35 C36 C42 174.2(7)
C39 C35 C36 C37 172.1(8)
C32 C35 C36 C37 -6.4(12)
C42 C36 C37 C38 175.6(8)
C35 C36 C37 C38 -3.8(12)
C42 C36 C37 C43 -0.6(13)
C35 C36 C37 C43 180.0(7)
C43 C37 C38 C46 3.2(12)
C36 C37 C38 C46 -173.3(8)
C43 C37 C38 C33 -171.1(7)
C36 C37 C38 C33 12.4(12)
C32 C33 C38 C37 -10.9(11)
C34 C33 C38 C37 168.9(8)
Rh2 C33 C38 C37 -97.2(9)
C32 C33 C38 C46 174.9(8)
C34 C33 C38 C46 -5.3(14)
Rh2 C33 C38 C46 88.6(10)
C36 C35 C39 C40 6.2(12)
C32 C35 C39 C40 -175.4(8)
C35 C39 C40 C41 -1.0(13)
C39 C40 C41 C42 -2.9(13)
C40 C41 C42 C36 1.4(13)
C35 C36 C42 C41 3.7(13)
C37 C36 C42 C41 -175.8(8)
C38 C37 C43 C44 -1.2(13)
C36 C37 C43 C44 175.3(9)
C37 C43 C44 C45 -3.0(15)
C43 C44 C45 C46 5.0(14)
C44 C45 C46 C38 -2.9(13)
C37 C38 C46 C45 -1.2(13)
C33 C38 C46 C45 172.8(7)
C32 C31 C47 C48 -112.9(10)
C30 C31 C47 C48 78.9(11)
Rh2 C31 C47 C48 -13.5(12)
C32 C31 C47 C52 70.2(13)
C30 C31 C47 C52 -98.0(10)
Rh2 C31 C47 C52 169.6(7)
C52 C47 C48 C49 1.1(13)
C31 C47 C48 C49 -175.8(8)
C47 C48 C49 C50 -1.4(14)
C48 C49 C50 C51 1.1(15)
C49 C50 C51 C52 -0.6(15)
C50 C51 C52 C47 0.4(14)
C48 C47 C52 C51 -0.6(13)
C31 C47 C52 C51 176.4(8)
C30 C34 C53 C58 -75.0(12)
C33 C34 C53 C58 117.2(10)
Rh2 C34 C53 C58 20.0(12)
C30 C34 C53 C54 97.6(10)
C33 C34 C53 C54 -70.1(13)
Rh2 C34 C53 C54 -167.3(7)
C58 C53 C54 C55 -2.8(14)
C34 C53 C54 C55 -175.9(9)
C53 C54 C55 C56 0.4(16)
C54 C55 C56 C57 1.6(16)
C55 C56 C57 C58 -1.1(17)
C54 C53 C58 C57 3.3(14)
C34 C53 C58 C57 176.4(9)
C56 C57 C58 C53 -1.5(16)
C62 Rh3 C59 O3 -152.0(11)
O2 Rh3 C59 O3 -87.0(10)
C61 Rh3 C59 O3 162.3(11)
C63 Rh3 C59 O3 -111.2(11)
C60 Rh3 C59 O3 120.5(12)
Cl3 Rh3 C59 O3 89.4(10)
C62 Rh3 C59 C60 87.5(6)
O2 Rh3 C59 C60 152.6(5)
C61 Rh3 C59 C60 41.9(5)
C63 Rh3 C59 C60 128.3(8)
Cl3 Rh3 C59 C60 -31.1(7)
C62 Rh3 C59 C63 -40.8(5)
O2 Rh3 C59 C63 24.2(7)
C61 Rh3 C59 C63 -86.5(5)
C60 Rh3 C59 C63 -128.3(8)
Cl3 Rh3 C59 C63 -159.4(4)
O3 C59 C60 C76 3.8(13)
C63 C59 C60 C76 176.7(7)
Rh3 C59 C60 C76 133.0(8)
O3 C59 C60 C61 167.3(9)
C63 C59 C60 C61 -19.8(8)
Rh3 C59 C60 C61 -63.5(5)
O3 C59 C60 Rh3 -129.2(9)
C63 C59 C60 Rh3 43.6(5)
C62 Rh3 C60 C59 -75.3(5)
O2 Rh3 C60 C59 -76.6(10)
C61 Rh3 C60 C59 -113.4(7)
C63 Rh3 C60 C59 -32.1(5)
Cl3 Rh3 C60 C59 159.0(5)
C62 Rh3 C60 C76 163.3(9)
O2 Rh3 C60 C76 161.9(7)
C61 Rh3 C60 C76 125.2(10)
C63 Rh3 C60 C76 -153.6(9)
C59 Rh3 C60 C76 -121.4(10)
Cl3 Rh3 C60 C76 37.5(8)
C62 Rh3 C60 C61 38.1(5)
O2 Rh3 C60 C61 36.7(11)
C63 Rh3 C60 C61 81.2(5)
C59 Rh3 C60 C61 113.4(7)
Cl3 Rh3 C60 C61 -87.7(5)
C59 C60 C61 C62 13.9(9)
C76 C60 C61 C62 174.7(8)
Rh3 C60 C61 C62 -59.3(5)
C59 C60 C61 C64 -165.9(8)
C76 C60 C61 C64 -5.0(14)
Rh3 C60 C61 C64 121.0(9)
C59 C60 C61 Rh3 73.2(6)
C76 C60 C61 Rh3 -126.0(9)
O2 Rh3 C61 C62 -47.8(6)
C63 Rh3 C61 C62 38.2(5)
C60 Rh3 C61 C62 118.5(7)
C59 Rh3 C61 C62 80.7(5)
Cl3 Rh3 C61 C62 -140.0(4)
C62 Rh3 C61 C64 114.5(9)
O2 Rh3 C61 C64 66.7(8)
C63 Rh3 C61 C64 152.7(9)
C60 Rh3 C61 C64 -127.0(10)
C59 Rh3 C61 C64 -164.8(9)
Cl3 Rh3 C61 C64 -25.5(8)
C62 Rh3 C61 C60 -118.5(7)
O2 Rh3 C61 C60 -166.3(4)
C63 Rh3 C61 C60 -80.3(5)
C59 Rh3 C61 C60 -37.8(5)
Cl3 Rh3 C61 C60 101.5(5)
C64 C61 C62 C63 178.7(7)
C60 C61 C62 C63 -1.1(9)
Rh3 C61 C62 C63 -62.7(6)
C64 C61 C62 C67 -4.2(12)
C60 C61 C62 C67 176.0(7)
Rh3 C61 C62 C67 114.3(7)
C64 C61 C62 Rh3 -118.6(7)
C60 C61 C62 Rh3 61.7(5)
O2 Rh3 C62 C63 -101.2(5)
C61 Rh3 C62 C63 117.0(7)
C60 Rh3 C62 C63 79.3(5)
C59 Rh3 C62 C63 39.5(4)
Cl3 Rh3 C62 C63 170.7(4)
O2 Rh3 C62 C61 141.8(5)
C63 Rh3 C62 C61 -117.0(7)
C60 Rh3 C62 C61 -37.7(5)
C59 Rh3 C62 C61 -77.5(5)
Cl3 Rh3 C62 C61 53.7(5)
O2 Rh3 C62 C67 27.1(7)
C61 Rh3 C62 C67 -114.7(9)
C63 Rh3 C62 C67 128.2(10)
C60 Rh3 C62 C67 -152.5(8)
C59 Rh3 C62 C67 167.8(8)
Cl3 Rh3 C62 C67 -61.0(8)
C61 C62 C63 C82 -172.9(8)
C67 C62 C63 C82 10.5(15)
Rh3 C62 C63 C82 124.6(10)
C61 C62 C63 C59 -11.6(9)
C67 C62 C63 C59 171.8(8)
Rh3 C62 C63 C59 -74.0(6)
C61 C62 C63 Rh3 62.4(5)
C67 C62 C63 Rh3 -114.2(9)
O3 C59 C63 C62 -167.2(8)
C60 C59 C63 C62 19.5(9)
Rh3 C59 C63 C62 64.6(5)
O3 C59 C63 C82 -2.4(12)
C60 C59 C63 C82 -175.7(7)
Rh3 C59 C63 C82 -130.6(8)
O3 C59 C63 Rh3 128.2(8)
C60 C59 C63 Rh3 -45.1(5)
O2 Rh3 C63 C62 83.5(5)
C61 Rh3 C63 C62 -39.0(5)
C60 Rh3 C63 C62 -82.9(5)
C59 Rh3 C63 C62 -113.4(7)
Cl3 Rh3 C63 C62 -31.9(13)
C62 Rh3 C63 C82 -128.6(10)
O2 Rh3 C63 C82 -45.1(8)
C61 Rh3 C63 C82 -167.6(9)
C60 Rh3 C63 C82 148.5(9)
C59 Rh3 C63 C82 118.0(10)
Cl3 Rh3 C63 C82 -160.5(6)
C62 Rh3 C63 C59 113.4(7)
O2 Rh3 C63 C59 -163.1(5)
C61 Rh3 C63 C59 74.4(5)
C60 Rh3 C63 C59 30.5(5)
Cl3 Rh3 C63 C59 81.5(11)
C62 C61 C64 C68 -179.4(8)
C60 C61 C64 C68 0.3(14)
Rh3 C61 C64 C68 96.1(9)
C62 C61 C64 C65 3.3(11)
C60 C61 C64 C65 -177.0(8)
Rh3 C61 C64 C65 -81.2(9)
C68 C64 C65 C71 2.1(12)
C61 C64 C65 C71 179.5(7)
C68 C64 C65 C66 -179.4(8)
C61 C64 C65 C66 -2.0(12)
C64 C65 C66 C72 178.2(8)
C71 C65 C66 C72 -3.4(13)
C64 C65 C66 C67 1.8(12)
C71 C65 C66 C67 -179.8(8)
C72 C66 C67 C75 0.8(12)
C65 C66 C67 C75 177.4(7)
C72 C66 C67 C62 -179.1(7)
C65 C66 C67 C62 -2.5(12)
C63 C62 C67 C75 0.1(14)
C61 C62 C67 C75 -176.2(8)
Rh3 C62 C67 C75 -91.6(9)
C63 C62 C67 C66 -180.0(8)
C61 C62 C67 C66 3.8(11)
Rh3 C62 C67 C66 88.4(9)
C65 C64 C68 C69 -3.3(13)
C61 C64 C68 C69 179.4(8)
C64 C68 C69 C70 3.4(14)
C68 C69 C70 C71 -2.3(15)
C69 C70 C71 C65 1.2(15)
C64 C65 C71 C70 -1.1(13)
C66 C65 C71 C70 -179.6(8)
C67 C66 C72 C73 -0.2(14)
C65 C66 C72 C73 -176.7(8)
C66 C72 C73 C74 -0.9(15)
C72 C73 C74 C75 1.4(14)
C73 C74 C75 C67 -0.7(13)
C66 C67 C75 C74 -0.4(13)
C62 C67 C75 C74 179.6(8)
C59 C60 C76 C81 -125.2(9)
C61 C60 C76 C81 75.6(12)
Rh3 C60 C76 C81 -19.5(13)
C59 C60 C76 C77 56.4(11)
C61 C60 C76 C77 -102.8(10)
Rh3 C60 C76 C77 162.1(7)
C81 C76 C77 C78 1.4(13)
C60 C76 C77 C78 179.9(8)
C76 C77 C78 C79 -0.5(12)
C77 C78 C79 C80 1.0(13)
C78 C79 C80 C81 -2.3(14)
C79 C80 C81 C76 3.2(14)
C77 C76 C81 C80 -2.7(13)
C60 C76 C81 C80 178.9(8)
C62 C63 C82 C87 103.3(11)
C59 C63 C82 C87 -57.0(11)
Rh3 C63 C82 C87 -159.7(7)
C62 C63 C82 C83 -82.0(12)
C59 C63 C82 C83 117.7(9)
Rh3 C63 C82 C83 15.0(13)
C87 C82 C83 C84 0.7(13)
C63 C82 C83 C84 -173.9(8)
C82 C83 C84 C85 -2.9(15)
C83 C84 C85 C86 2.3(15)
C84 C85 C86 C87 0.6(14)
C83 C82 C87 C86 2.0(13)
C63 C82 C87 C86 176.7(8)
C85 C86 C87 C82 -2.7(14)
